data_1546611
loop_
_publ_author_name
'Panda, Subhankar'
'Maity, Pradip'
'Manna, Debasis'

_publ_section_title
;
 Transition Metal, Azide, and Oxidant-Free Homo- and Heterocoupling of
 Ambiphilic Tosylhydrazones to the Regioselective Triazoles and Pyrazoles.
;
_journal_name_full 'Organic letters'
_journal_paper_doi 10.1021/acs.orglett.7b00313
_journal_year 2017
_chemical_formula_moiety 'C14 Cl2 N3, C O'
_chemical_formula_sum 'C15 Cl2 N3 O'
_chemical_formula_weight 309.08
_chemical_name_systematic
; 
 ? 
;
_space_group_IT_number 15
_space_group_name_Hall '-C 2yc'
_symmetry_cell_setting monoclinic
_symmetry_space_group_name_Hall '-C 2yc'
_symmetry_space_group_name_H-M 'C 1 2/c 1'
_atom_sites_solution_hydrogens none
_atom_sites_solution_primary direct
_atom_sites_solution_secondary difmap
_audit_creation_method SHELXL-97
_cell_angle_alpha 90.00
_cell_angle_beta 127.042(5)
_cell_angle_gamma 90.00
_cell_formula_units_Z 8
_cell_length_a 20.604(2)
_cell_length_b 11.3027(11)
_cell_length_c 16.5652(16)
_cell_measurement_reflns_used 3409
_cell_measurement_temperature 296(2)
_cell_measurement_theta_max 21.32
_cell_measurement_theta_min 2.20
_cell_volume 3079.2(6)
_computing_structure_refinement 'SHELXL-97 (Sheldrick, 1997)'
_computing_structure_solution 'SHELXS-97 (Sheldrick, 1990)'
_diffrn_ambient_temperature 296(2)
_diffrn_measured_fraction_theta_full 1.000
_diffrn_measured_fraction_theta_max 1.000
_diffrn_measurement_device_type 'CCD area detector'
_diffrn_measurement_method 'phi and omega scans'
_diffrn_radiation_monochromator graphite
_diffrn_radiation_source 'fine-focus sealed tube'
_diffrn_radiation_type MoK\a
_diffrn_radiation_wavelength 0.71073
_diffrn_reflns_av_R_equivalents 0.0380
_diffrn_reflns_av_sigmaI/netI 0.0256
_diffrn_reflns_limit_h_max 23
_diffrn_reflns_limit_h_min -24
_diffrn_reflns_limit_k_max 13
_diffrn_reflns_limit_k_min -13
_diffrn_reflns_limit_l_max 19
_diffrn_reflns_limit_l_min -19
_diffrn_reflns_number 19804
_diffrn_reflns_theta_full 25.25
_diffrn_reflns_theta_max 25.25
_diffrn_reflns_theta_min 2.19
_exptl_absorpt_coefficient_mu 0.421
_exptl_absorpt_correction_T_max 0.955
_exptl_absorpt_correction_T_min 0.899
_exptl_absorpt_correction_type multi-scan
_exptl_absorpt_process_details multi-scan
_exptl_crystal_colour Colourless
_exptl_crystal_density_diffrn 1.333
_exptl_crystal_density_method 'not measured'
_exptl_crystal_description Needle
_exptl_crystal_F_000 1224
_exptl_crystal_size_max 0.32
_exptl_crystal_size_mid 0.21
_exptl_crystal_size_min 0.11
_refine_diff_density_max 0.529
_refine_diff_density_min -0.280
_refine_diff_density_rms 0.074
_refine_ls_extinction_method none
_refine_ls_goodness_of_fit_ref 1.073
_refine_ls_hydrogen_treatment none
_refine_ls_matrix_type full
_refine_ls_number_parameters 190
_refine_ls_number_reflns 2785
_refine_ls_number_restraints 0
_refine_ls_restrained_S_all 1.073
_refine_ls_R_factor_all 0.0963
_refine_ls_R_factor_gt 0.0689
_refine_ls_shift/su_max 0.000
_refine_ls_shift/su_mean 0.000
_refine_ls_structure_factor_coef Fsqd
_refine_ls_weighting_details 'calc w=1/[\s^2^(Fo^2^)+(0.0500P)^2^+12.0000P] where P=(Fo^2^+2Fc^2^)/3'
_refine_ls_weighting_scheme calc
_refine_ls_wR_factor_gt 0.1706
_refine_ls_wR_factor_ref 0.1836
_reflns_number_gt 1823
_reflns_number_total 2785
_reflns_threshold_expression >2sigma(I)
_cod_data_source_file ol7b00313_si_002.cif
_cod_data_source_block SP-4C-TRZL
_cod_depositor_comments
;
The following automatic conversions were performed:

'_symmetry_cell_setting' value 'Monoclinic' changed to 'monoclinic'
according to
/home/data/users/saulius/crontab/automatic-downloads/rss-feeds/ACS/lib/dictionaries/cif_core.dic
dictionary named 'cif_core.dic' version 2.4.2 from 2011-04-26.

Automatic conversion script
Id: cif_fix_values 4973 2017-02-22 13:04:09Z antanas 
;
_cod_original_cell_volume 3079.2(5)
_cod_original_sg_symbol_H-M 'C 2/c'
_cod_database_code 1546611

loop_
_symmetry_equiv_pos_as_xyz
'x, y, z'
'-x, y, -z+1/2'
'x+1/2, y+1/2, z'
'-x+1/2, y+1/2, -z+1/2'
'-x, -y, -z'
'x, -y, z-1/2'
'-x+1/2, -y+1/2, -z'
'x+1/2, -y+1/2, z-1/2'

loop_
_atom_site_label
_atom_site_type_symbol
_atom_site_fract_x
_atom_site_fract_y
_atom_site_fract_z
_atom_site_U_iso_or_equiv
_atom_site_adp_type
_atom_site_occupancy
_atom_site_symmetry_multiplicity
_atom_site_calc_flag
Cl1 Cl 0.00696(9) 0.22939(12) 0.39193(11) 0.0936(5) Uani 1 1 d
Cl2 Cl 0.07488(10) 0.92674(14) 0.13342(10) 0.0978(5) Uani 1 1 d
C14 C 0.1568(2) 0.6983(4) 0.5759(3) 0.0530(10) Uani 1 1 d
C12 C 0.1204(2) 0.5827(4) 0.5311(3) 0.0513(10) Uani 1 1 d
C3 C 0.1428(3) 0.7464(4) 0.3794(3) 0.0573(11) Uani 1 1 d
C11 C 0.0454(3) 0.5772(4) 0.4352(3) 0.0624(11) Uani 1 1 d
C4 C 0.1423(2) 0.8329(4) 0.4394(3) 0.0526(10) Uani 1 1 d
C7 C 0.1590(3) 0.4785(4) 0.5837(3) 0.0568(10) Uani 1 1 d
C13 C 0.1644(2) 0.8020(4) 0.5393(3) 0.0531(10) Uani 1 1 d
C10 C 0.0100(3) 0.4679(4) 0.3915(3) 0.0675(12) Uani 1 1 d
C9 C 0.0508(3) 0.3659(4) 0.4463(4) 0.0643(12) Uani 1 1 d
C8 C 0.1243(3) 0.3688(4) 0.5419(3) 0.0621(11) Uani 1 1 d
C5 C 0.1227(3) 0.9497(4) 0.4052(3) 0.0670(12) Uani 1 1 d
C1 C 0.1023(3) 0.8919(4) 0.2526(3) 0.0658(12) Uani 1 1 d
C2 C 0.1222(3) 0.7752(4) 0.2845(3) 0.0607(11) Uani 1 1 d
C6 C 0.1028(3) 0.9799(4) 0.3109(4) 0.0736(13) Uani 1 1 d
N1 N 0.1924(2) 0.7206(3) 0.6755(2) 0.0606(9) Uani 1 1 d
N3 N 0.2035(2) 0.8822(3) 0.6167(3) 0.0628(10) Uani 1 1 d
N2 N 0.2198(2) 0.8316(3) 0.6986(3) 0.0675(10) Uani 1 1 d
O1 O 0.2141(3) 0.5913(4) 0.8267(3) 0.1093(15) Uani 1 1 d
C16 C 0.1938(4) 0.6319(6) 0.8873(4) 0.0983(19) Uani 1 1 d

loop_
_atom_site_aniso_label
_atom_site_aniso_U_11
_atom_site_aniso_U_22
_atom_site_aniso_U_33
_atom_site_aniso_U_23
_atom_site_aniso_U_13
_atom_site_aniso_U_12
Cl1 0.1052(11) 0.0680(8) 0.0943(10) -0.0229(7) 0.0530(9) -0.0215(7)
Cl2 0.1208(12) 0.1101(12) 0.0706(9) 0.0230(8) 0.0618(9) 0.0112(9)
C14 0.052(2) 0.054(2) 0.045(2) 0.0013(19) 0.0243(19) 0.0054(19)
C12 0.052(2) 0.055(2) 0.045(2) -0.0004(18) 0.028(2) -0.0022(19)
C3 0.057(3) 0.059(3) 0.052(2) -0.002(2) 0.031(2) 0.001(2)
C11 0.059(3) 0.065(3) 0.051(2) 0.001(2) 0.027(2) -0.003(2)
C4 0.049(2) 0.051(2) 0.048(2) 0.0028(18) 0.0236(19) 0.0015(18)
C7 0.064(3) 0.056(3) 0.051(2) 0.005(2) 0.035(2) 0.005(2)
C13 0.053(2) 0.050(2) 0.047(2) -0.0005(19) 0.025(2) 0.0053(19)
C10 0.064(3) 0.071(3) 0.058(3) -0.003(2) 0.032(2) -0.006(2)
C9 0.077(3) 0.056(3) 0.070(3) -0.011(2) 0.050(3) -0.012(2)
C8 0.068(3) 0.062(3) 0.056(3) 0.000(2) 0.037(2) -0.001(2)
C5 0.073(3) 0.054(3) 0.058(3) 0.006(2) 0.031(2) 0.007(2)
C1 0.063(3) 0.077(3) 0.054(3) 0.011(2) 0.033(2) 0.001(2)
C2 0.056(3) 0.066(3) 0.055(3) 0.002(2) 0.031(2) 0.001(2)
C6 0.087(3) 0.061(3) 0.064(3) 0.008(2) 0.041(3) 0.007(3)
N1 0.065(2) 0.059(2) 0.048(2) -0.0068(17) 0.0294(18) -0.0002(18)
N3 0.072(2) 0.056(2) 0.054(2) -0.0049(18) 0.0342(19) 0.0016(18)
N2 0.076(3) 0.067(3) 0.051(2) -0.0071(19) 0.033(2) 0.002(2)
O1 0.172(4) 0.103(3) 0.090(3) 0.038(2) 0.099(3) 0.059(3)
C16 0.121(5) 0.113(5) 0.080(4) 0.000(3) 0.071(4) 0.020(4)

loop_
_atom_type_symbol
_atom_type_description
_atom_type_scat_dispersion_real
_atom_type_scat_dispersion_imag
_atom_type_scat_source
C C 0.0033 0.0016 'International Tables Vol C Tables 4.2.6.8 and 6.1.1.4'
N N 0.0061 0.0033 'International Tables Vol C Tables 4.2.6.8 and 6.1.1.4'
Cl Cl 0.1484 0.1585 'International Tables Vol C Tables 4.2.6.8 and 6.1.1.4'
O O 0.0106 0.0060 'International Tables Vol C Tables 4.2.6.8 and 6.1.1.4'

loop_
_geom_angle_atom_site_label_1
_geom_angle_atom_site_label_2
_geom_angle_atom_site_label_3
_geom_angle
N1 C14 C13 104.8(4)
N1 C14 C12 121.0(4)
C13 C14 C12 134.3(4)
C7 C12 C11 119.7(4)
C7 C12 C14 120.7(4)
C11 C12 C14 119.5(4)
C2 C3 C4 120.6(4)
C10 C11 C12 120.2(4)
C5 C4 C3 119.7(4)
C5 C4 C13 119.9(4)
C3 C4 C13 120.4(4)
C8 C7 C12 121.0(4)
N3 C13 C14 108.2(4)
N3 C13 C4 120.4(4)
C14 C13 C4 131.3(4)
C9 C10 C11 118.3(4)
C8 C9 C10 122.7(4)
C8 C9 Cl1 118.8(4)
C10 C9 Cl1 118.4(4)
C9 C8 C7 118.1(4)
C4 C5 C6 120.2(4)
C6 C1 C2 122.8(4)
C6 C1 Cl2 119.4(4)
C2 C1 Cl2 117.9(4)
C1 C2 C3 118.0(4)
C1 C6 C5 118.6(4)
N2 N1 C14 110.3(3)
N2 N3 C13 108.6(4)
N3 N2 N1 108.1(3)

loop_
_geom_bond_atom_site_label_1
_geom_bond_atom_site_label_2
_geom_bond_distance
Cl1 C9 1.739(4)
Cl2 C1 1.740(4)
C14 N1 1.365(5)
C14 C13 1.371(6)
C14 C12 1.466(5)
C12 C7 1.394(6)
C12 C11 1.399(6)
C3 C2 1.397(6)
C3 C4 1.399(6)
C11 C10 1.395(6)
C4 C5 1.397(6)
C4 C13 1.470(6)
C7 C8 1.390(6)
C13 N3 1.367(5)
C10 C9 1.392(6)
C9 C8 1.384(6)
C5 C6 1.398(6)
C1 C6 1.382(7)
C1 C2 1.388(6)
N1 N2 1.335(5)
N3 N2 1.315(5)
O1 C16 1.378(6)
